data_2106762
loop_
_publ_author_name
'Mathew, M.'
'Schroeder, L.W.'
'Jordan, T.H.'

_publ_section_title
;
 The crystal structure of anhydrous stannous phosphate, Sn3 (P O4)2
;
_journal_name_full 'Acta Crystallographica B (24,1968-38,1982)'
_journal_page_first 1812
_journal_page_last 1816
_journal_volume 33
_journal_year 1977
_chemical_formula_sum 'O8 P2 Sn3'
_chemical_name_systematic 'Sn3 (P O4)2'
_space_group_IT_number 14
_symmetry_space_group_name_Hall '-P 2ybc'
_symmetry_space_group_name_H-M 'P 1 21/c 1'
_cell_angle_alpha 90
_cell_angle_beta 94.28
_cell_angle_gamma 90
_cell_formula_units_Z 4
_cell_length_a 11.092
_cell_length_b 4.83
_cell_length_c 16.405
_cell_volume 876.436
_citation_journal_id_ASTM ACBCAR
_cod_data_source_file Mathew_ACBCAR_1977_1654.cif
_cod_data_source_block O8P2Sn3
_cod_original_cell_volume 876.4364
_cod_database_code 2106762

loop_
_symmetry_equiv_pos_as_xyz
x,y,z
-x,y+1/2,-z+1/2
-x,-y,-z
x,-y-1/2,z-1/2

loop_
_atom_site_label
_atom_site_type_symbol
_atom_site_fract_x
_atom_site_fract_y
_atom_site_fract_z
_atom_site_occupancy
_atom_site_U_iso_or_equiv
O1 O-2 0.1295 0.161 0.1979 1 0.0
O7 O-2 0.6239 0.2374 0.5636 1 0.0
P1 P+5 0.0239 0.2891 0.148 1 0.0
P2 P+5 0.6485 0.1949 0.4742 1 0.0
O5 O-2 0.7753 0.3113 0.461 1 0.0
Sn1 Sn+2 0.80055 0.25527 0.28333 1 0.0
O8 O-2 0.6495 -0.1194 0.4539 1 0.0
O3 O-2 -0.0995 0.2146 0.1788 1 0.0
O6 O-2 0.5524 0.326 0.4148 1 0.0
Sn3 Sn+2 0.14388 0.37016 0.46117 1 0.0
Sn2 Sn+2 0.47898 0.22053 0.13615 1 0.0
O4 O-2 0.0442 0.6033 0.1481 1 0.0
O2 O-2 0.0156 0.1778 0.0592 1 0.0
